data_7241941
loop_
_publ_author_name
'Portol\'es-Gil, N\'uria'
'G\'omez-Coca, Silvia'
'Vallcorba, Oriol'
'Marb\'an, Gregorio'
'Aliaga-Alcalde, N\'uria'
'L\'opez-Periago, Ana'
'Ayll\'on, Jos\'e A.'
'Domingo, Concepci\'on'

_publ_section_title
;
 Single molecule magnets of cobalt and zinc homo- and heterometallic
 coordination polymers prepared by a one-step synthetic procedure
;
_journal_issue 73
_journal_name_full 'RSC Advances'
_journal_page_first 45090
_journal_page_last 45104
_journal_paper_doi 10.1039/D0RA09132D
_journal_volume 10
_journal_year 2020
_chemical_formula_sum 'C28 H18 Co F12 N2 O4'
_chemical_formula_weight 733.37
_chemical_name_systematic
;
'[Co(hfacac)4(BisPyBz)2]'
;
_space_group_crystal_system triclinic
_space_group_IT_number 2
_space_group_name_Hall '-P 1'
_space_group_name_H-M_alt 'P -1'
_symmetry_Int_Tables_number 2
_audit_update_record
;
2019-09-03 deposited with the CCDC.	2020-12-07 downloaded from the CCDC.
;
_cell_angle_alpha 104.4(2)
_cell_angle_beta 96.3(2)
_cell_angle_gamma 97.5(2)
_cell_formula_units_Z 2
_cell_length_a 8.9127(4)
_cell_length_b 9.8610(5)
_cell_length_c 17.5409(9)
_cell_measurement_temperature 100
_cell_volume 1464.1(19)
_computing_data_reduction 'DAJUST (Vallcorba et al., 2012)'
_computing_publication_material 'PLATON (Spek, 2003)'
_computing_structure_refinement 'RIBOLS (Rius, 2012)'
_diffrn_ambient_temperature 100
_diffrn_detector MYTHEN-II
_diffrn_measurement_device_type 'BL04 - MSPD'
_diffrn_radiation_monochromator 'Si (111)'
_diffrn_radiation_type Synchrotron
_diffrn_radiation_wavelength 0.61978
_exptl_absorpt_coefficient_mu 0.482
_exptl_crystal_density_diffrn 1.664
_exptl_crystal_description block
_exptl_crystal_F_000 734.0
_pd_char_colour orange
_pd_instr_location
;
'BL04-MSPD, ALBA Synchrotron Light Source (SPAIN)'
;
_pd_meas_2theta_range_inc 0.00600
_pd_meas_2theta_range_max 45.246
_pd_meas_2theta_range_min 1.026
_pd_meas_number_of_points 7370
_pd_proc_2theta_range_inc 0.00600
_pd_proc_2theta_range_max 34.998
_pd_proc_2theta_range_min 1.800
_pd_proc_ls_background_function 'linear extrapolation of automatically determined points'
_pd_proc_ls_profile_function Pseudo-Voigt
_pd_proc_ls_prof_wR_factor 0.077
_pd_proc_number_of_points 5533
_pd_spec_mounting 'glass capillary'
_pd_spec_mount_mode transmission
_refine_ls_goodness_of_fit_all 8.158
_refine_ls_hydrogen_treatment noref
_refine_ls_matrix_type full
_refine_ls_number_parameters 156
_refine_ls_number_reflns 2803
_refine_ls_number_restraints 172
_refine_ls_R_I_factor 0.032
_refine_ls_shift/su_max 0.097
_refine_ls_shift/su_mean 0.026
_refine_ls_weighting_details 1/Yobs
_refine_ls_weighting_scheme calc
_cod_data_source_file d0ra09132d2.cif
_cod_data_source_block Co_cis
_cod_database_code 7241941

loop_
_symmetry_equiv_pos_as_xyz
+X,+Y,+Z
-X,-Y,-Z

loop_
_atom_site_label
_atom_site_type_symbol
_atom_site_fract_x
_atom_site_fract_y
_atom_site_fract_z
_atom_site_occupancy
_atom_site_U_iso_or_equiv
Co1 CO 0.6952(9) 0.2823(9) 0.7444(4) 1.0000 0.04(2)
O1 O 0.8336(16) 0.4536(16) 0.7299(4) 1.0000 0.07(1)
O2 O 0.8192(16) 0.1618(18) 0.6703(4) 1.0000 0.07(1)
C19 C 1.0682(12) 0.6094(12) 0.7416(4) 1.0000 0.07(1)
C20 C 0.9718(16) 0.4606(12) 0.7209(4) 1.0000 0.07(1)
C21 C 1.0387(19) 0.3400(15) 0.6945(4) 1.0000 0.07(1)
H21a H 1.1428(19) 0.3533(15) 0.6912(4) 1.0000 0.07(1)
C22 C 0.9595(15) 0.2005(14) 0.6724(4) 1.0000 0.07(1)
C23 C 1.0528(12) 0.0806(13) 0.6458(4) 1.0000 0.07(1)
F1 F 0.9874(21) 0.7037(15) 0.7245(4) 1.0000 0.20(1)
F2 F 1.1179(31) 0.6551(20) 0.8198(4) 1.0000 0.20(1)
F3 F 1.1927(20) 0.6160(21) 0.7071(4) 1.0000 0.20(1)
F4 F 1.1926(15) 0.1046(22) 0.6869(4) 1.0000 0.20(1)
F5 F 0.9824(23) -0.0416(14) 0.6529(4) 1.0000 0.20(1)
F6 F 1.0656(15) 0.0592(20) 0.5694(4) 1.0000 0.20(1)
O3 O 0.8321(17) 0.2570(15) 0.8373(4) 1.0000 0.05(1)
O4 O 0.5457(17) 0.0941(14) 0.7346(4) 1.0000 0.05(1)
C24 C 0.9771(9) 0.1344(10) 0.9031(4) 1.0000 0.05(1)
C25 C 0.8320(8) 0.1351(15) 0.8465(4) 1.0000 0.05(1)
C26 C 0.7258(12) 0.0100(15) 0.8141(4) 1.0000 0.05(1)
H26a H 0.7479(12) -0.0718(15) 0.8272(4) 1.0000 0.06(1)
C27 C 0.5911(12) -0.0026(12) 0.7615(4) 1.0000 0.05(1)
C28 C 0.4845(11) -0.1474(11) 0.7310(4) 1.0000 0.05(1)
F7 F 0.9885(18) 0.0081(12) 0.9142(4) 1.0000 0.06(1)
F8 F 1.1022(10) 0.1770(20) 0.8742(4) 1.0000 0.06(1)
F9 F 0.9800(15) 0.2229(16) 0.9743(4) 1.0000 0.06(1)
F10 F 0.5328(19) -0.2444(15) 0.7648(4) 1.0000 0.06(1)
F11 F 0.4807(19) -0.1965(15) 0.6523(4) 1.0000 0.06(1)
F12 F 0.3418(11) -0.1382(16) 0.7447(4) 1.0000 0.06(1)
N1 N 0.5831(22) 0.4198(15) 0.8293(4) 1.0000 0.11(2)
C1 C 0.4341(22) 0.3860(12) 0.8348(4) 1.0000 0.11(2)
H1a H 0.3772(22) 0.3011(12) 0.8027(4) 1.0000 0.13(2)
C2 C 0.3579(18) 0.4762(13) 0.8848(4) 1.0000 0.11(2)
H2a H 0.2542(18) 0.4516(13) 0.8864(4) 1.0000 0.13(2)
C3 C 0.4383(15) 0.6071(12) 0.9312(4) 1.0000 0.11(2)
C4 C 0.5921(15) 0.6424(14) 0.9256(4) 1.0000 0.11(2)
H4a H 0.6514(15) 0.7266(14) 0.9570(4) 1.0000 0.13(2)
C5 C 0.6602(17) 0.5463(17) 0.8743(4) 1.0000 0.11(2)
H5a H 0.7639(17) 0.5685(17) 0.8719(4) 1.0000 0.13(2)
C6 C 0.3581(9) 0.7087(9) 0.9865(4) 1.0000 0.11(2)
H6a H 0.2501(9) 0.6957(9) 0.9660(4) 1.0000 0.13(2)
H6b H 0.3691(9) 0.6909(9) 1.0386(4) 1.0000 0.13(2)
C7 C 0.4306(9) 0.8593(9) 0.9930(4) 1.0000 0.11(2)
C8 C 0.3882(8) 0.9310(6) 0.9370(4) 1.0000 0.11(2)
H8a H 0.3134(8) 0.8836(6) 0.8939(4) 1.0000 0.13(2)
C9 C 0.5445(9) 0.9304(7) 1.0567(4) 1.0000 0.11(2)
H9a H 0.5739(9) 0.8875(7) 1.0963(4) 1.0000 0.13(2)
N2 N 0.5199(9) 0.2948(18) 0.6469(4) 1.0000 0.11(2)
C10 C 0.5028(10) 0.2028(14) 0.5749(4) 1.0000 0.11(2)
H10a H 0.5522(10) 0.1242(14) 0.5687(4) 1.0000 0.13(2)
C11 C 0.4166(11) 0.2129(13) 0.5062(4) 1.0000 0.11(2)
H11a H 0.4073(11) 0.1467(13) 0.4571(4) 1.0000 0.13(2)
C12 C 0.3400(7) 0.3282(14) 0.5118(4) 1.0000 0.11(2)
C13 C 0.3565(11) 0.4243(13) 0.5864(4) 1.0000 0.11(2)
H13a H 0.3080(11) 0.5036(13) 0.5944(4) 1.0000 0.13(2)
C14 C 0.4450(12) 0.4057(15) 0.6517(4) 1.0000 0.11(2)
H14a H 0.4561(12) 0.4704(15) 0.7014(4) 1.0000 0.13(2)
C15 C 0.2421(6) 0.3509(10) 0.4410(4) 1.0000 0.11(2)
H15a H 0.3044(6) 0.4070(10) 0.4142(4) 1.0000 0.13(2)
H15b H 0.1963(6) 0.2611(10) 0.4034(4) 1.0000 0.13(2)
C16 C 0.1160(9) 0.4290(13) 0.4717(4) 1.0000 0.11(2)
C17 C -0.0033(12) 0.3575(11) 0.4996(4) 1.0000 0.11(2)
H17a H -0.0058(12) 0.2629(11) 0.4995(4) 1.0000 0.13(2)
C18 C -0.1199(10) 0.4285(13) 0.5281(4) 1.0000 0.11(2)
H18a H -0.2004(10) 0.3827(13) 0.5466(4) 1.0000 0.13(2)

loop_
_geom_angle_atom_site_label_1
_geom_angle_atom_site_label_2
_geom_angle_atom_site_label_3
_geom_angle
_geom_angle_site_symmetry_1
_geom_angle_site_symmetry_2
_geom_angle_site_symmetry_3
_geom_angle_publ_flag
O1 Co1 O2 85.7(7) . . . no
O1 Co1 O3 96.2(7) . . . no
O1 Co1 O4 168.7(5) . . . no
O1 Co1 N1 91.2(7) . . . no
O1 Co1 N2 90.6(6) . . . no
O2 Co1 O3 88.2(6) . . . no
O2 Co1 O4 87.4(7) . . . no
O2 Co1 N1 174.9(7) . . . no
O2 Co1 N2 94.9(5) . . . no
O3 Co1 O4 92.6(7) . . . no
O3 Co1 N1 88.1(6) . . . no
O3 Co1 N2 172.7(7) . . . no
O4 Co1 N1 96.3(7) . . . no
O4 Co1 N2 81.0(6) . . . no
N1 Co1 N2 89.1(6) . . . no
Co1 O1 C20 126.4(12) . . . no
Co1 O2 C22 121.1(10) . . . no
Co1 O3 C25 119.2(9) . . . no
Co1 O4 C27 120.5(11) . . . no
Co1 N1 C1 121.5(9) . . . no
Co1 N1 C5 120.0(12) . . . no
C1 N1 C5 118.4(13) . . . no
Co1 N2 C10 120.5(10) . . . no
Co1 N2 C14 122.8(8) . . . no
C10 N2 C14 115.8(9) . . . no
N1 C1 C2 122.4(12) . . . no
C1 C2 C3 119.0(14) . . . no
C2 C3 C4 118.8(11) . . . no
C2 C3 C6 120.3(12) . . . no
C4 C3 C6 120.9(9) . . . no
C3 C4 C5 118.8(12) . . . no
N1 C5 C4 122.6(15) . . . no
C3 C6 C7 108.9(8) . . . no
C6 C7 C8 122.3(7) . . . no
C6 C7 C9 119.7(7) . . . no
C8 C7 C9 118.1(8) . . . no
C7 C8 C9 122.0(7) . . 2_677 no
C7 C9 C8 120.0(7) . . 2_677 no
N2 C10 C11 126.0(12) . . . no
C10 C11 C12 117.8(8) . . . no
C11 C12 C13 116.8(8) . . . no
C11 C12 C15 122.7(8) . . . no
C13 C12 C15 120.5(10) . . . no
C12 C13 C14 121.5(11) . . . no
N2 C14 C13 122.2(9) . . . no
C12 C15 C16 108.0(6) . . . no
C15 C16 C17 119.5(11) . . . no
C15 C16 C18 119.9(9) . . 2_566 no
C17 C16 C18 120.7(9) . . 2_566 no
C16 C17 C18 119.9(11) . . . no
C16 C18 C17 119.4(9) 2_566 . . no
F1 C19 F2 106.0(12) . . . no
F1 C19 F3 108.6(13) . . . no
F1 C19 C20 111.7(11) . . . no
F2 C19 F3 105.3(14) . . . no
F2 C19 C20 110.4(12) . . . no
F3 C19 C20 114.3(11) . . . no
O1 C20 C19 117.0(12) . . . no
O1 C20 C21 122.6(13) . . . no
C19 C20 C21 120.3(13) . . . no
C20 C21 C22 124.5(15) . . . no
O2 C22 C21 127.0(15) . . . no
O2 C22 C23 115.8(13) . . . no
C21 C22 C23 117.2(12) . . . no
F4 C23 F5 107.5(13) . . . no
F4 C23 F6 108.3(10) . . . no
F4 C23 C22 113.6(11) . . . no
F5 C23 F6 105.6(11) . . . no
F5 C23 C22 110.9(11) . . . no
F6 C23 C22 110.7(11) . . . no
F7 C24 F8 107.4(12) . . . no
F7 C24 F9 107.2(9) . . . no
F7 C24 C25 113.5(10) . . . no
F8 C24 F9 107.6(10) . . . no
F8 C24 C25 110.2(8) . . . no
F9 C24 C25 110.7(9) . . . no
O3 C25 C24 109.5(10) . . . no
O3 C25 C26 130.5(10) . . . no
C24 C25 C26 120.1(11) . . . no
C25 C26 C27 125.2(12) . . . no
O4 C27 C26 126.4(12) . . . no
O4 C27 C28 114.2(10) . . . no
C26 C27 C28 119.4(11) . . . no
F10 C28 F11 107.4(10) . . . no
F10 C28 F12 107.7(12) . . . no
F10 C28 C27 112.0(9) . . . no
F11 C28 F12 107.8(10) . . . no
F11 C28 C27 109.7(10) . . . no
F12 C28 C27 112.1(10) . . . no
N1 C1 H1A 120.1(17) . . . no
C2 C1 H1A 117(2) . . . no
C1 C2 H2A 120.8(14) . . . no
C3 C2 H2A 120.2(14) . . . no
C3 C4 H4A 121.8(14) . . . no
C5 C4 H4A 119.3(16) . . . no
N1 C5 H5A 118.5(16) . . . no
C4 C5 H5A 118.8(16) . . . no
C3 C6 H6A 110.6(9) . . . no
C3 C6 H6B 109.3(9) . . . no
C7 C6 H6A 109.2(10) . . . no
C7 C6 H6B 109.8(9) . . . no
H6A C6 H6B 109.1(10) . . . no
C7 C8 H8A 118.5(8) . . . no
C9 C8 H8A 119.6(8) 2_677 . . no
C7 C9 H9A 120.8(9) . . . no
C8 C9 H9A 119.2(9) 2_677 . . no
N2 C10 H10A 118.9(10) . . . no
C11 C10 H10A 115.1(10) . . . no
C10 C11 H11A 123.6(14) . . . no
C12 C11 H11A 118.7(11) . . . no
C12 C13 H13A 121.3(10) . . . no
C14 C13 H13A 117.2(10) . . . no
N2 C14 H14A 116.6(12) . . . no
C13 C14 H14A 121.2(15) . . . no
C12 C15 H15A 109.7(7) . . . no
C12 C15 H15B 111.2(10) . . . no
C16 C15 H15A 109.9(10) . . . no
C16 C15 H15B 109.0(7) . . . no
H15A C15 H15B 109.0(9) . . . no
C16 C17 H17A 120.7(12) . . . no
C18 C17 H17A 119.4(12) . . . no
C17 C18 H18A 121.2(14) . . . no
C16 C18 H18A 119.4(12) 2_566 . . no
C20 C21 H21A 117.8(17) . . . no
C22 C21 H21A 117.7(17) . . . no
C25 C26 H26A 117.5(12) . . . no
C27 C26 H26A 117.3(14) . . . no

loop_
_geom_bond_atom_site_label_1
_geom_bond_atom_site_label_2
_geom_bond_distance
_geom_bond_site_symmetry_1
_geom_bond_site_symmetry_2
_geom_bond_publ_flag
Co1 O1 2.044(18) . . no
Co1 O2 2.053(15) . . no
Co1 O3 2.013(13) . . no
Co1 O4 2.096(17) . . no
Co1 N1 2.176(16) . . no
Co1 N2 2.225(11) . . no
F1 C19 1.321(19) . . no
F2 C19 1.337(11) . . no
F3 C19 1.325(19) . . no
F4 C23 1.330(16) . . no
F5 C23 1.326(19) . . no
F6 C23 1.324(10) . . no
F7 C24 1.322(16) . . no
F8 C24 1.336(14) . . no
F9 C24 1.329(12) . . no
F10 C28 1.336(17) . . no
F11 C28 1.340(10) . . no
F12 C28 1.330(14) . . no
O1 C20 1.25(2) . . no
O2 C22 1.25(2) . . no
O3 C25 1.25(2) . . no
O4 C27 1.256(17) . . no
N1 C1 1.35(2) . . no
N1 C5 1.349(19) . . no
N2 C10 1.339(13) . . no
N2 C14 1.34(2) . . no
C1 C2 1.386(18) . . no
C2 C3 1.397(16) . . no
C3 C4 1.390(19) . . no
C3 C6 1.520(14) . . no
C4 C5 1.386(17) . . no
C6 C7 1.512(13) . . no
C7 C8 1.393(10) . . no
C7 C9 1.395(10) . . no
C8 C9 1.392(10) . 2_677 no
C10 C11 1.389(12) . . no
C11 C12 1.389(17) . . no
C12 C13 1.392(12) . . no
C12 C15 1.518(11) . . no
C13 C14 1.383(13) . . no
C15 C16 1.516(11) . . no
C16 C17 1.399(14) . . no
C16 C18 1.400(18) . 2_566 no
C17 C18 1.396(14) . . no
C19 C20 1.536(17) . . no
C20 C21 1.399(19) . . no
C21 C22 1.40(2) . . no
C22 C23 1.541(18) . . no
C24 C25 1.543(11) . . no
C25 C26 1.403(18) . . no
C26 C27 1.403(13) . . no
C27 C28 1.543(15) . . no
C1 H1A 0.932(16) . . no
C2 H2A 0.93(2) . . no
C4 H4A 0.931(17) . . no
C5 H5A 0.93(2) . . no
C6 H6A 0.970(11) . . no
C6 H6B 0.970(10) . . no
C8 H8A 0.931(10) . . no
C9 H9A 0.930(10) . . no
C10 H10A 0.930(17) . . no
C11 H11A 0.930(12) . . no
C13 H13A 0.930(17) . . no
C14 H14A 0.930(12) . . no
C15 H15A 0.971(12) . . no
C15 H15B 0.971(12) . . no
C17 H17A 0.930(15) . . no
C18 H18A 0.929(15) . . no
C21 H21A 0.93(2) . . no
C26 H26A 0.93(2) . . no
